data_9017767
loop_
_publ_author_name
'Lee, S.'
'Xu, H.'

_publ_section_title
;
 Using complementary methods of synchrotron radiation powder diffraction and
 pair distribution functions to refine crystal structures with high quality
 parameters - A review
 Note: Neutron data, chemistry data provided by author
;
_journal_name_full Minerals
_journal_page_last 124
_journal_volume 10
_journal_year 2020
_chemical_compound_source 'Murfreesboro, Arkansas, USA'
_chemical_formula_sum 'Al1.992 Ca0.012 Fe0.016 H4 Mg0.008 O9 Si1.956 Ti0.018'
_chemical_name_mineral Kaolinite
_space_group_IT_number 1
_space_group_name_Hall 'C 1'
_space_group_name_H-M_alt 'C 1'
_symmetry_space_group_name_H-M 'C 1'
_cell_angle_alpha 91.715
_cell_angle_beta 104.756
_cell_angle_gamma 89.866
_cell_formula_units_Z 2
_cell_length_a 5.1528
_cell_length_b 8.9415
_cell_length_c 7.3985
_cell_volume 329.482
_database_code_amcsd 0020862
_exptl_crystal_density_diffrn 2.612
_cod_data_source_file inputs/fixed/downloads/18/18731.cif
_cod_data_source_block 18731
_cod_original_formula_sum 'Al1.992 Fe.016 Mg.008 Ca.012 Si1.956 Ti.018 O9 H4'
_cod_database_code 9017767

loop_
_space_group_symop_operation_xyz
x,y,z
1/2+x,1/2+y,z

loop_
_atom_site_aniso_label
_atom_site_aniso_U_11
_atom_site_aniso_U_22
_atom_site_aniso_U_33
_atom_site_aniso_U_12
_atom_site_aniso_U_13
_atom_site_aniso_U_23
Al1 0.01270 0.01350 0.01220 -0.00090 0.00300 0.00010
Fe1 0.01270 0.01350 0.01220 -0.00090 0.00300 0.00010
Mg1 0.01270 0.01350 0.01220 -0.00090 0.00300 0.00010
Ca1 0.01270 0.01350 0.01220 -0.00090 0.00300 0.00010
Al2 0.01260 0.01450 0.01330 -0.00030 0.00220 0.00010
Fe2 0.01260 0.01450 0.01330 -0.00030 0.00220 0.00010
Mg2 0.01260 0.01450 0.01330 -0.00030 0.00220 0.00010
Ca2 0.01260 0.01450 0.01330 -0.00030 0.00220 0.00010
Si1 0.01150 0.01290 0.01100 -0.00060 0.00280 -0.00090
Ti1 0.01150 0.01290 0.01100 -0.00060 0.00280 -0.00090
Si2 0.01180 0.01320 0.01260 -0.00030 0.00290 -0.00040
Ti2 0.01180 0.01320 0.01260 -0.00030 0.00290 -0.00040
O1 0.01350 0.01880 0.01160 -0.00310 0.00270 -0.00260
O2 0.01910 0.02050 0.01330 -0.00030 0.00090 0.00070
O3 0.02940 0.02040 0.02080 -0.00030 0.00410 0.00010
O4 0.01420 0.02780 0.02400 0.00520 0.00410 -0.00270
O5 0.01570 0.02760 0.01920 -0.00460 0.00440 0.00080
O-H1 0.01890 0.02140 0.02660 0.00420 0.00500 0.00440
O-H2 0.02350 0.01880 0.02010 0.00040 -0.00220 0.00020
O-H3 0.02570 0.02770 0.02110 -0.00710 0.00720 -0.00550
O-H4 0.02490 0.03030 0.01940 0.00550 0.00680 0.00430

loop_
_atom_site_label
_atom_site_fract_x
_atom_site_fract_y
_atom_site_fract_z
_atom_site_occupancy
_atom_site_U_iso_or_equiv
_atom_site_type_symbol
_atom_site_attached_hydrogens
Al1 0.29880 0.49590 0.47470 0.99600 0.01284 Al 0
Fe1 0.29880 0.49590 0.47470 0.00800 0.01284 Fe 0
Mg1 0.29880 0.49590 0.47470 0.00400 0.01284 Mg 0
Ca1 0.29880 0.49590 0.47470 0.00600 0.01284 Ca 0
Al2 0.79340 0.32990 0.47210 0.99600 0.01367 Al 0
Fe2 0.79340 0.32990 0.47210 0.00800 0.01367 Fe 0
Mg2 0.79340 0.32990 0.47210 0.00400 0.01367 Mg 0
Ca2 0.79340 0.32990 0.47210 0.00600 0.01367 Ca 0
Si1 0.99350 0.33870 0.09120 0.97800 0.01184 Si 0
Ti1 0.99350 0.33870 0.09120 0.00900 0.01184 Ti 0
Si2 0.50950 0.16680 0.09310 0.97800 0.01259 Si 0
Ti2 0.50950 0.16680 0.09310 0.00900 0.01259 Ti 0
O1 0.05010 0.35190 0.31650 1.00000 0.01478 O 0
O2 0.12040 0.66100 0.31720 1.00000 0.01822 O 0
O3 0.00000 0.50000 0.00000 1.00000 0.02396 O 0
O4 0.20780 0.23080 0.02610 1.00000 0.02222 O 0
O5 0.20210 0.76410 0.00060 1.00000 0.02083 O 0
O-H1 0.05020 0.96880 0.32660 1.00000 0.02238 O 1
O-H2 0.95930 0.16550 0.60550 1.00000 0.02222 O 1
O-H3 0.03720 0.47290 0.60450 1.00000 0.02472 O 1
O-H4 0.03710 0.85610 0.60920 1.00000 0.02459 O 1

loop_
_cod_changelog_entry_id
_cod_changelog_entry_author
_cod_changelog_entry_date
_cod_changelog_entry_text
1
;cod-tools version 3.8.0
Id: cif_guess_AMCSD_atom_types 9574 2023-05-10 09:00:05Z saulius
;
2023-05-10T18:58:43+03:00
;Derived atom types and hydrogen counts
from atom names that follow the AMCSD naming convention
(Wat == water, O-H == hydroxyl).
;

loop_
_cod_related_entry_id
_cod_related_entry_database
_cod_related_entry_code
1 AMCSD 0020862
